data_2003856
loop_
_publ_author_name
'Ertan, A.'
'Adolfsson, H.'
'Moberg, C.'

_publ_section_title
;
 Trichloro[tris(2-pyridyl)methanol]rhodium(III)--Methanol (1/1)
;
_journal_issue 9
_journal_name_full 'Acta Crystallographica Section C'
_journal_page_first 1761
_journal_page_last 1765
_journal_paper_doi 10.1107/S0108270195002939
_journal_volume 51
_journal_year 1995
_chemical_compound_source 'Adolfsson et al.'
_chemical_formula_moiety 'C16 H13 Cl3 N3 O Rh1 , C H4 O'
_chemical_formula_structural '[Rh(C16H13N3OCl3)].CH3OH'
_chemical_formula_sum 'C17 H17 Cl3 N3 O2 Rh'
_chemical_formula_weight 504.605
_chemical_name_systematic
;
 trichloro[tris(2-pyridyl)methanol]rhodium(III).MeOH
;
_space_group_IT_number 14
_symmetry_cell_setting monoclinic
_symmetry_space_group_name_Hall '-P 2yn'
_symmetry_space_group_name_H-M 'P 1 21/n 1'
_cell_angle_alpha 90.00
_cell_angle_beta 102.43(1)
_cell_angle_gamma 90.00
_cell_formula_units_Z 4
_cell_length_a 8.3218(5)
_cell_length_b 15.1916(12)
_cell_length_c 14.9796(9)
_cell_measurement_reflns_used 34
_cell_measurement_temperature 153(2)
_cell_measurement_theta_max 17.2
_cell_measurement_theta_min 10.5
_cell_volume 1849.4(2)
_computing_data_collection 'DIF4 (Stoe & Cie, 1988a)'
_computing_data_reduction 'REDU4 (Stoe & Cie, 1988b)'
_computing_molecular_graphics 'SHELXTL/PC (Sheldrick, 1990)'
_computing_publication_material 'PARST (Nardelli, 1983)'
_computing_structure_refinement 'SHELX76 (Sheldrick, 1976)'
_computing_structure_solution 'DIRDIF (Beurskens et al., 1992)'
_diffrn_ambient_temperature 153(2)
_diffrn_measurement_device 'Siemens STOE AED2'
_diffrn_measurement_method \w-2\q
_diffrn_radiation_monochromator graphite
_diffrn_radiation_source 'fine-focus sealed tube'
_diffrn_radiation_type MoK\a
_diffrn_radiation_wavelength 0.71069
_diffrn_reflns_av_R_equivalents 0.0367
_diffrn_reflns_limit_h_max 13
_diffrn_reflns_limit_h_min 0
_diffrn_reflns_limit_k_max 24
_diffrn_reflns_limit_k_min 0
_diffrn_reflns_limit_l_max 24
_diffrn_reflns_limit_l_min -24
_diffrn_reflns_number 8814
_diffrn_reflns_theta_max 34.995
_diffrn_reflns_theta_min 1.93
_diffrn_standards_decay_% 2
_diffrn_standards_interval_time 60
_diffrn_standards_number 5
_exptl_absorpt_coefficient_mu 1.249
_exptl_absorpt_correction_T_max 0.847
_exptl_absorpt_correction_T_min 0.797
_exptl_absorpt_correction_type 'numerical integration (Norrestam, 1989)'
_exptl_crystal_colour yellow
_exptl_crystal_density_diffrn 1.8123(2)
_exptl_crystal_description plate
_exptl_crystal_F_000 1008
_exptl_crystal_size_max 0.22
_exptl_crystal_size_mid 0.18
_exptl_crystal_size_min 0.10
_refine_diff_density_max .240
_refine_diff_density_min -.104
_refine_ls_extinction_method none
_refine_ls_goodness_of_fit_obs 'not given by SHELX76'
_refine_ls_hydrogen_treatment 'H atoms refined using riding model'
_refine_ls_matrix_type full
_refine_ls_number_parameters 254
_refine_ls_number_reflns 3514
_refine_ls_number_restraints 0
_refine_ls_R_factor_all 0.
_refine_ls_R_factor_obs 0.0301
_refine_ls_shift/esd_max 0.016
_refine_ls_structure_factor_coef F
_refine_ls_weighting_details 'w = 1/[s^2^(F) + 0.0002F^2^]'
_refine_ls_weighting_scheme calc
_refine_ls_wR_factor_all 0.
_refine_ls_wR_factor_obs 0.0334
_reflns_number_observed 3514
_reflns_number_total 8105
_reflns_observed_criterion I>3\s(I)
_cod_data_source_file ab1264.cif
_cod_data_source_block rhcomp
_cod_depositor_comments
;
 Changing the _atom_site_occupancy data item value from '.' to '1'
 for all fully occupied atom sites.

 Antanas Vaitkus,
 2017-02-10

The following automatic conversions were performed:

'_refine_ls_weighting_scheme' value 'calc w = 1/[s^2^(F) +
0.0002F^2^]' was changed to 'calc'. New tag
'_refine_ls_weighting_details' was created. The value of the new tag
was set to 'w = 1/[s^2^(F) + 0.0002F^2^]'.

Automatic conversion script
Id: cif_fix_values 3143 2015-03-26 13:38:13Z robertas 
;
_cod_original_cell_volume 1849.39(23)
_cod_original_sg_symbol_H-M 'P 21/n'
_cod_original_formula_sum 'C17 H17 Cl3 N3 O2 Rh1'
_cod_database_code 2003856

loop_
_symmetry_equiv_pos_as_xyz
'x, y, z'
'-x+1/2, y+1/2, -z+1/2'
'-x, -y, -z'
'x+1/2, -y+1/2, z+1/2'

loop_
_atom_site_aniso_label
_atom_site_aniso_U_11
_atom_site_aniso_U_22
_atom_site_aniso_U_33
_atom_site_aniso_U_12
_atom_site_aniso_U_13
_atom_site_aniso_U_23
Rh 0.01430(10) 0.01550(10) 0.01540(10) -0.00160(10) 0.00440(10) 0.00220(10)
Cl1 0.0198(4) 0.0209(4) 0.0307(4) -0.0064(3) 0.0058(3) -0.0006(3)
Cl2 0.0235(4) 0.0274(4) 0.0227(4) -0.0005(4) 0.0118(3) 0.0000(3)
Cl3 0.0304(5) 0.0272(5) 0.0254(4) 0.0023(4) 0.0062(4) 0.0108(4)
N1 0.0160(10) 0.0170(10) 0.0150(10) 0.0010(10) 0.0020(10) 0.0020(10)
C2 0.018(2) 0.014(2) 0.0160(10) -0.0010(10) 0.0050(10) -0.0020(10)
C3 0.024(2) 0.016(2) 0.020(2) -0.0010(10) 0.0070(10) -0.0010(10)
C4 0.034(2) 0.017(2) 0.020(2) 0.005(2) 0.004(2) 0.0010(10)
C5 0.021(2) 0.021(2) 0.022(2) 0.0050(10) 0.0020(10) -0.0020(10)
C6 0.016(2) 0.021(2) 0.020(2) 0.0010(10) 0.0030(10) -0.0020(10)
C1 0.016(2) 0.0150(10) 0.019(2) -0.0030(10) 0.0050(10) 0.0010(10)
O1 0.0200(10) 0.0190(10) 0.0260(10) -0.0060(10) 0.0110(10) -0.0010(10)
C2" 0.0160(10) 0.0180(10) 0.0170(10) -0.001(2) 0.0030(10) -0.001(2)
C3" 0.018(2) 0.020(2) 0.020(2) -0.0050(10) 0.0060(10) -0.0040(10)
C4" 0.024(2) 0.025(2) 0.023(2) 0.007(2) 0.005(2) -0.005(2)
C5" 0.028(2) 0.017(2) 0.024(2) 0.0060(10) 0.005(2) -0.0020(10)
C6" 0.022(2) 0.017(2) 0.021(2) -0.0010(10) 0.0020(10) 0.0010(10)
N1" 0.0150(10) 0.0160(10) 0.0190(10) 0.0010(10) 0.0020(10) -0.0010(10)
N1` 0.0150(10) 0.0200(10) 0.0190(10) 0.0010(10) 0.0010(10) 0.0010(10)
C2` 0.016(2) 0.016(2) 0.019(2) 0.0010(10) 0.0010(10) 0.0000(10)
C3` 0.019(2) 0.019(2) 0.028(2) -0.0020(10) 0.0020(10) 0.0010(10)
C4` 0.023(2) 0.024(2) 0.031(2) -0.001(2) -0.004(2) -0.006(2)
C5` 0.028(2) 0.027(2) 0.019(2) -0.002(2) -0.004(2) -0.0040(10)
C6` 0.022(2) 0.027(2) 0.017(2) 0.0010(10) 0.0020(10) -0.0010(10)
C1M 0.036(2) 0.034(2) 0.038(2) 0.003(2) 0.014(2) 0.004(2)
O1M 0.031(2) 0.0280(10) 0.0280(10) -0.0010(10) 0.0140(10) 0.0020(10)

loop_
_atom_site_label
_atom_site_occupancy
_atom_site_fract_x
_atom_site_fract_y
_atom_site_fract_z
_atom_site_U_iso_or_equiv
_atom_site_thermal_displace_type
_atom_site_calc_flag
_atom_site_type_symbol
Rh 1 0.06971(3) 0.23270(2) 0.07570(2) 0.0149(1) Uani d Rh
Cl1 1 -0.1562(1) 0.1473(1) 0.0018(1) 0.0237(3) Uani d Cl
Cl2 1 -0.0866(1) 0.3043(1) 0.1684(1) 0.0235(3) Uani d Cl
Cl3 1 0.1483(1) 0.1232(1) 0.1872(1) 0.0277(3) Uani d Cl
N1 1 0.0029(4) 0.3287(2) -0.0192(2) 0.0163(8) Uani d N
C2 1 0.1201(4) 0.3706(2) -0.0523(2) 0.0158(9) Uani d C
C3 1 0.0846(4) 0.4458(2) -0.1063(2) 0.0196(10) Uani d C
H3 1 0.1784(4) 0.4769(2) -0.1264(2) 0.024(11) Uiso d H
C4 1 -0.0789(5) 0.4749(2) -0.1294(2) 0.0237(11) Uani d C
H4 1 -0.0991(5) 0.5249(2) -0.1674(2) 0.032(12) Uiso d H
C5 1 -0.2001(5) 0.4291(2) -0.0984(2) 0.0218(10) Uani d C
H5 1 -0.3201(5) 0.4410(2) -0.1118(2) 0.029(12) Uiso d H
C6 1 -0.1555(4) 0.3570(2) -0.0426(2) 0.0192(10) Uani d C
H6 1 -0.2357(4) 0.3208(2) -0.0194(2) 0.024(11) Uiso d H
C1 1 0.2976(4) 0.3335(2) -0.0250(2) 0.0161(9) Uani d C
O1 1 0.4036(3) 0.3802(2) -0.0696(2) 0.0209(8) Uani d O
H1O 1 0.3513(3) 0.3759(2) -0.1364(2) 0.062(17) Uiso d H
C2" 1 0.3048(4) 0.2337(2) -0.0448(2) 0.0169(8) Uani d C
C3" 1 0.4098(4) 0.2009(2) -0.0982(2) 0.0191(10) Uani d C
H3" 1 0.4852(4) 0.2443(2) -0.1263(2) 0.034(13) Uiso d H
C4" 1 0.4181(5) 0.1094(2) -0.1105(2) 0.0239(11) Uani d C
H4" 1 0.4999(5) 0.0827(2) -0.1486(2) 0.0173(98) Uiso d H
C5" 1 0.3226(5) 0.0548(2) -0.0692(2) 0.0230(11) Uani d C
H5" 1 0.3216(5) -0.0090(2) -0.0746(2) 0.052(15) Uiso d H
C6" 1 0.2202(4) 0.0907(2) -0.0165(2) 0.0202(10) Uani d C
H6" 1 0.1483(4) 0.0564(2) 0.0140(2) 0.0149(94) Uiso d H
N1" 1 0.2130(3) 0.1788(2) -0.0043(2) 0.0170(8) Uani d N
N1' 1 0.2697(4) 0.3073(2) 0.1335(2) 0.0181(8) Uani d N
C2' 1 0.3587(4) 0.3477(2) 0.0790(2) 0.0174(9) Uani d C
C3' 1 0.4951(4) 0.4002(2) 0.1149(2) 0.0224(11) Uani d C
H3' 1 0.5408(4) 0.4247(2) 0.0656(2) 0.0154(97) Uiso d H
C4' 1 0.5363(5) 0.4148(3) 0.2087(3) 0.0275(12) Uani d C
H4' 1 0.6284(5) 0.4558(3) 0.2356(3) 0.023(10) Uiso d H
C5' 1 0.4435(5) 0.3742(2) 0.2645(2) 0.0262(11) Uani d C
H5' 1 0.4553(5) 0.3837(2) 0.3235(2) 0.0066(83) Uiso d H
C6' 1 0.3124(4) 0.3211(2) 0.2258(2) 0.0224(10) Uani d C
H6' 1 0.2456(4) 0.2942(2) 0.2637(2) 0.0141(95) Uiso d H
C1M 1 0.1248(6) 0.3465(3) -0.3006(3) 0.0352(14) Uani d C
H1M 1 0.0346(6) 0.3847(3) -0.2877(3) 0.074(19) Uiso d H
H2M 1 0.1144(6) 0.3417(3) -0.3622(3) 0.035(12) Uiso d H
H3M 1 0.1163(6) 0.2866(3) -0.2744(3) 0.083(21) Uiso d H
O1M 1 0.2812(4) 0.3847(2) -0.2558(2) 0.0278(9) Uani d O
H1OM 1 0.3550(4) 0.3565(2) -0.2770(2) 0.032(3) Uiso d H

loop_
_atom_type_symbol
_atom_type_description
_atom_type_scat_source
_atom_type_scat_dispersion_real
_atom_type_scat_dispersion_imag
C C 'International Tables 1974 Vol IV Table 2.2B' .002 .002
H H 'International Tables 1974 Vol IV Table 2.2B' .0000 .0000
O O 'International Tables 1974 Vol IV Table 2.2B' .008 .006
Cl Cl 'International Tables 1974 Vol IV Table 2.2B' .132 .159
N N 'International Tables 1974 Vol IV Table 2.2B' .002 .002
Rh Rh 'International Tables 1974 Vol IV Table 2.2B' -1.287 .919

loop_
_geom_angle_atom_site_label_1
_geom_angle_atom_site_label_2
_geom_angle_atom_site_label_3
_geom_angle
_geom_angle_publ_flag
N1" Rh N1' 86.90(10) yes
N1 Rh N1' 88.50(10) yes
N1 Rh N1" 89.10(10) yes
Cl3 Rh N1' 90.80(10) yes
Cl3 Rh N1" 91.40(10) yes
Cl3 Rh N1 179.20(10) yes
Cl2 Rh N1' 89.80(10) yes
Cl2 Rh N1" 176.10(10) yes
Cl2 Rh N1 88.70(10) yes
Cl2 Rh Cl3 90.70(10) yes
Cl1 Rh N1' 177.00(10) yes
Cl1 Rh N1" 90.60(10) yes
Cl1 Rh N1 89.80(10) yes
Cl1 Rh Cl3 90.90(10) yes
Cl1 Rh Cl2 92.60(10) yes
Rh N1 C6 120.8(2) ?
Rh N1 C2 119.1(2) ?
C2 N1 C6 119.7(3) ?
N1 C2 C1 117.1(3) yes
N1 C2 C3 121.4(3) ?
C3 C2 C1 121.4(3) ?
C2 C3 C4 118.4(3) ?
C3 C4 C5 119.8(3) ?
C4 C5 C6 118.8(4) ?
N1 C6 C5 121.8(3) ?
C2 C1 C2' 107.6(3) yes
C2 C1 C2" 112.3(3) yes
C2 C1 O1 110.5(3) yes
C2" C1 C2' 108.1(3) yes
O1 C1 C2' 107.7(3) yes
O1 C1 C2" 110.4(3) yes
C1 C2" N1" 117.8(3) yes
C1 C2" C3" 120.9(3) ?
C3" C2" N1" 121.2(3) ?
C2" C3" C4" 118.8(3) ?
C3" C4" C5" 119.0(3) ?
C4" C5" C6" 120.0(3) ?
C5" C6" N1" 121.0(3) ?
C2" N1" C6" 120.0(3) ?
Rh N1" C6" 121.7(2) ?
Rh N1" C2" 118.2(2) ?
Rh N1' C6' 121.6(2) ?
Rh N1' C2' 119.6(2) ?
C2' N1' C6' 118.7(3) ?
C1 C2' N1' 116.0(3) yes
N1' C2' C3' 121.9(3) ?
C1 C2' C3' 122.1(3) ?
C2' C3' C4' 118.9(3) ?
C3' C4' C5' 119.1(4) ?
C4' C5' C6' 119.6(3) ?
N1' C6' C5' 121.7(3) ?

loop_
_geom_bond_atom_site_label_1
_geom_bond_atom_site_label_2
_geom_bond_distance
_geom_bond_publ_flag
Rh Cl1 2.3557(9) yes
Rh Cl2 2.3625(10) yes
Rh Cl3 2.3482(9) yes
Rh N1 2.030(3) yes
Rh N1" 2.035(3) yes
Rh N1' 2.046(3) yes
Cl1 Cl3 3.3530(10) yes
Cl1 N1 3.103(3) yes
Cl3 N1' 3.137(3) yes
N1 N1' 2.844(4) yes
Cl1 N1" 3.130(3) yes
Cl2 Cl3 3.3520(10) yes
Cl2 N1 3.081(3) yes
Cl2 N1' 3.119(3) yes
Cl3 N1" 3.145(3) yes
N1 N1" 2.851(4) yes
N1" N1' 2.807(4) yes
Cl1 Cl2 3.4110(10) yes
N1 C2 1.345(5) ?
N1 C6 1.359(4) ?
C2 C3 1.394(5) ?
C2 C1 1.551(5) yes
C3 C4 1.402(5) ?
C4 C5 1.385(6) ?
C5 C6 1.379(5) ?
C1 O1 1.407(4) yes
C1 C2" 1.549(5) yes
C1 C2' 1.546(4) yes
C2" C3" 1.397(5) ?
C2" N1" 1.359(5) ?
C3" C4" 1.406(5) ?
C4" C5" 1.383(6) ?
C5" C6" 1.392(6) ?
C6" N1" 1.354(4) ?
N1' C2' 1.361(5) ?
N1' C6' 1.366(4) ?
C2' C3' 1.396(5) ?
C3' C4' 1.390(5) ?
C4' C5' 1.398(6) ?
C5' C6' 1.380(5) ?
C1M O1M 1.451(5) yes

loop_
_geom_contact_atom_site_label_1
_geom_contact_atom_site_label_2
_geom_contact_distance
_geom_contact_site_symmetry_2
_geom_contact_publ_flag
Cl2 C1M 3.423(5) 4_455 yes
Cl3 C4 3.499(4) 4 yes
Cl3 C5 3.285(4) 4 yes
O1 C5 3.497(5) 1_655 yes
O1M C3 3.183(5) . yes
O1M C4' 3.410(5) 3_665 yes

loop_
_geom_torsion_atom_site_label_1
_geom_torsion_atom_site_label_2
_geom_torsion_atom_site_label_3
_geom_torsion_atom_site_label_4
_geom_torsion
_geom_torsion_publ_flag
N1" Rh N1' C2' 45.5(3) ?
N1 Rh N1' C2' -43.7(3) ?
Cl3 Rh N1' C2' 136.8(2) ?
Cl2 Rh N1' C2' -132.4(2) ?
N1" Rh N1' C6' -137.5(3) ?
N1 Rh N1' C6' 133.4(3) ?
Cl3 Rh N1' C6' -46.1(3) ?
Cl2 Rh N1' C6' 44.6(3) ?
N1' Rh N1" C2" -46.1(3) ?
N1 Rh N1" C2" 42.4(2) ?
Cl3 Rh N1" C2" -136.9(2) ?
Cl1 Rh N1" C2" 132.2(2) ?
N1' Rh N1" C6" 132.9(3) ?
N1 Rh N1" C6" -138.6(3) ?
Cl3 Rh N1" C6" 42.1(3) ?
Cl1 Rh N1" C6" -48.8(3) ?
Cl2 Rh N1 C2 128.5(2) ?
Cl1 Rh N1 C2 -138.9(2) ?
Cl2 Rh N1 C6 -44.8(2) ?
Cl1 Rh N1 C6 47.8(2) ?
N1" Rh N1 C6 138.4(3) ?
N1" Rh N1 C2 -48.3(3) ?
N1' Rh N1 C6 -134.6(3) ?
N1' Rh N1 C2 38.7(3) ?
Rh N1 C6 C5 172.0(3) ?
Rh N1 C2 C3 -169.8(3) ?
Rh N1 C2 C1 8.2(4) ?
C2 N1 C6 C5 -1.2(5) ?
C6 N1 C2 C1 -178.4(3) ?
C6 N1 C2 C3 3.5(5) ?
N1 C2 C1 O1 175.9(3) yes
N1 C2 C1 C2" 52.2(4) yes
N1 C2 C1 C2' -66.7(4) yes
N1 C2 C3 C4 -2.9(5) ?
C3 C2 C1 O1 -6.0(4) yes
C3 C2 C1 C2" -129.8(3) yes
C3 C2 C1 C2' 111.4(4) yes
C1 C2 C3 C4 179.2(3) ?
C2 C3 C4 C5 -.1(5) ?
C3 C4 C5 C6 2.2(6) ?
C4 C5 C6 N1 -1.7(6) ?
C2 C1 C2' C3' -118.2(4) yes
C2 C1 C2' N1' 60.5(4) yes
C2 C1 C2" C3" 125.5(4) yes
C2 C1 C2" N1" -58.2(4) yes
C2" C1 C2' C3' 120.3(4) yes
O1 C1 C2' C3' 1.0(4) yes
C2" C1 C2' N1' -61.0(4) yes
O1 C1 C2' N1' 179.7(3) yes
O1 C1 C2" C3" 1.7(4) yes
O1 C1 C2" N1" 178.0(3) yes
C2' C1 C2" N1" 60.4(4) yes
C2' C1 C2" C3" -115.9(4) yes
C1 C2" N1" Rh 1.6(4) ?
C3" C2" N1" Rh 178.0(3) ?
C1 C2" N1" C6" -177.4(3) ?
C1 C2" C3" C4" 176.9(3) ?
C3" C2" N1" C6" -1.0(5) ?
N1" C2" C3" C4" .6(5) ?
C2" C3" C4" C5" -.2(5) ?
C3" C4" C5" C6" .1(6) ?
C4" C5" C6" N1" -.4(6) ?
C5" C6" N1" C2" .9(5) ?
C5" C6" N1" Rh -178.1(3) ?
Rh N1' C2' C1 .5(4) ?
Rh N1' C6' C5' -177.5(3) ?
Rh N1' C2' C3' 179.2(3) ?
C6' N1' C2' C1 -176.6(3) ?
C2' N1' C6' C5' -.4(5) ?
C6' N1' C2' C3' 2.1(5) ?
N1' C2' C3' C4' -2.9(5) ?
C1 C2' C3' C4' 175.7(3) ?
C2' C3' C4' C5' 2.0(6) ?
C3' C4' C5' C6' -.5(6) ?
C4' C5' C6' N1' -.4(6) ?
